data_1559651
loop_
_publ_author_name
'Jornet-Moll\'a, Ver\'onica'
'Gim\'enez-Saiz, Carlos'
'Ca\~nadillas-Delgado, Laura'
'Yufit, Dmitry S.'
'Howard, Judith A. K.'
'Romero, Francisco M.'

_publ_section_title
;
 Interplay between spin crossover and proton migration along short strong
 hydrogen bonds.
;
_journal_issue 3
_journal_name_full 'Chemical science'
_journal_page_first 1038
_journal_page_last 1053
_journal_paper_doi 10.1039/d0sc04918b
_journal_volume 12
_journal_year 2020
_chemical_formula_moiety 'C22 H18 Fe N10 2+, C12 H9 N2 O6 1-, C6 H4 N O3 1-, 5(H2 O)'
_chemical_formula_sum 'C40 H41 Fe N13 O14'
_chemical_formula_weight 983.71
_space_group_crystal_system triclinic
_space_group_IT_number 2
_space_group_name_Hall '-P 1'
_space_group_name_H-M_alt 'P -1'
_atom_sites_solution_hydrogens difmap
_atom_sites_solution_primary difmap
_atom_sites_solution_secondary difmap
_audit_creation_method SHELXL-2018/3
_audit_update_record
;
2020-02-21 deposited with the CCDC.	2020-11-23 downloaded from the CCDC.
;
_cell_angle_alpha 64.662(2)
_cell_angle_beta 71.098(2)
_cell_angle_gamma 71.086(2)
_cell_formula_units_Z 4
_cell_length_a 13.5877(3)
_cell_length_b 18.7535(5)
_cell_length_c 19.6264(5)
_cell_measurement_reflns_used 5210
_cell_measurement_temperature 120(1)
_cell_measurement_theta_max 60.256
_cell_measurement_theta_min 5.781
_cell_volume 4174.4(2)
_computing_cell_refinement 'PFIND and DIRAX programs'
_computing_data_collection 'The NOMAD software from ILL '
_computing_data_reduction 'RETREAT and RAFD19 programs'
_computing_structure_refinement 'SHELXL-2018/3 (Sheldrick, 2018)'
_computing_structure_solution 'SHELXS-97 (Sheldrick, 1997)'
_diffrn_ambient_temperature 120(1)
_diffrn_detector_area_resol_mean '1.56 mm vert. 2.5 mm hor.'
_diffrn_measured_fraction_theta_full 0.849
_diffrn_measured_fraction_theta_max 0.848
_diffrn_measurement_device_type 'D19 position-sensitive detector diffractometer'
_diffrn_measurement_method 'omega step-scans'
_diffrn_radiation_monochromator 'copper 220'
_diffrn_radiation_type neutrons
_diffrn_radiation_wavelength 1.45510
_diffrn_reflns_av_R_equivalents 0.0428
_diffrn_reflns_av_unetI/netI 0.0363
_diffrn_reflns_Laue_measured_fraction_full 0.849
_diffrn_reflns_Laue_measured_fraction_max 0.848
_diffrn_reflns_limit_h_max 15
_diffrn_reflns_limit_h_min -16
_diffrn_reflns_limit_k_max 22
_diffrn_reflns_limit_k_min -22
_diffrn_reflns_limit_l_max 23
_diffrn_reflns_limit_l_min -18
_diffrn_reflns_number 25116
_diffrn_reflns_point_group_measured_fraction_full 0.849
_diffrn_reflns_point_group_measured_fraction_max 0.848
_diffrn_reflns_theta_full 60.816
_diffrn_reflns_theta_max 60.871
_diffrn_reflns_theta_min 4.510
_diffrn_source 'neutron source'
_diffrn_source_power 57MW
_diffrn_source_type 'ILL High Flux Reactor, beam H11'
_exptl_absorpt_coefficient_mu 0.193
_exptl_absorpt_correction_type numerical
_exptl_absorpt_process_details
; 
Absorption corretion done through d19face, d19abs and d19abscan 
programs from ILL
;
_exptl_crystal_colour red
_exptl_crystal_density_diffrn 1.565
_exptl_crystal_description cube
_exptl_crystal_F_000 1300
_exptl_crystal_preparation 'Magnetic properties'
_exptl_crystal_recrystallization_method 'Re-crystallisation from solvent: MeOH/H2O'
_exptl_crystal_size_max 1.85
_exptl_crystal_size_mid 1.50
_exptl_crystal_size_min 0.70
_refine_diff_density_max 1.376
_refine_diff_density_min -1.154
_refine_diff_density_rms 0.222
_refine_ls_extinction_method none
_refine_ls_goodness_of_fit_ref 1.114
_refine_ls_hydrogen_treatment refall
_refine_ls_matrix_type full
_refine_ls_number_parameters 1963
_refine_ls_number_reflns 12837
_refine_ls_number_restraints 0
_refine_ls_restrained_S_all 1.114
_refine_ls_R_factor_all 0.0750
_refine_ls_R_factor_gt 0.0627
_refine_ls_shift/su_max 0.000
_refine_ls_shift/su_mean 0.000
_refine_ls_structure_factor_coef Fsqd
_refine_ls_weighting_details 'w=1/[\s^2^(Fo^2^)+(0.1218P)^2^+17.2660P] where P=(Fo^2^+2Fc^2^)/3'
_refine_ls_weighting_scheme calc
_refine_ls_wR_factor_gt 0.1761
_refine_ls_wR_factor_ref 0.1884
_reflns_Friedel_coverage 0.000
_reflns_number_gt 10517
_reflns_number_total 12837
_reflns_threshold_expression 'I > 2\s(I)'
_cod_data_source_file d0sc04918b2.cif
_cod_data_source_block Fe_bpp_Noxid_NHoxid_Neutrons_120K
_cod_depositor_comments
;Adding full bibliography for 1559642--1559653.cif.

 Adding full bibliography for 1559642--1559653.cif.
;
_cod_database_code 1559651
_shelx_shelxl_version_number 2018/3
_shelx_space_group_comment
;
The symmetry employed for this shelxl refinement is uniquely defined
by the following loop, which should always be used as a source of
symmetry information in preference to the above space-group names.
They are only intended as comments.
;

loop_
_space_group_symop_operation_xyz
'x, y, z'
'-x, -y, -z'

loop_
_atom_site_label
_atom_site_type_symbol
_atom_site_fract_x
_atom_site_fract_y
_atom_site_fract_z
_atom_site_U_iso_or_equiv
_atom_site_adp_type
_atom_site_occupancy
_atom_site_site_symmetry_order
_atom_site_calc_flag
_atom_site_refinement_flags_posn
_atom_site_refinement_flags_adp
_atom_site_refinement_flags_occupancy
_atom_site_disorder_assembly
_atom_site_disorder_group
Fe1A Fe 0.88450(14) 0.73159(10) 0.34428(10) 0.0179(4) Uani 1 1 d . . . . .
H1A H 0.8850(6) 1.0366(4) 0.1597(4) 0.0495(16) Uani 1 1 d . . . . .
N1A N 0.88681(15) 0.91287(11) 0.21622(12) 0.0242(4) Uani 1 1 d . . . . .
H1NA H 0.8750(5) 0.8974(3) 0.1749(3) 0.0372(13) Uani 1 1 d . . . . .
N2A N 0.88979(15) 0.85709(10) 0.28701(11) 0.0223(4) Uani 1 1 d . . . . .
N3A N 0.88910(15) 0.77022(11) 0.43038(11) 0.0209(4) Uani 1 1 d . . . . .
N4A N 0.87780(15) 0.62678(10) 0.45111(11) 0.0228(4) Uani 1 1 d . . . . .
N5A N 0.87304(16) 0.54937(11) 0.47442(13) 0.0265(4) Uani 1 1 d . . . . .
H5NA H 0.8763(5) 0.5245(3) 0.4371(4) 0.0406(14) Uani 1 1 d . . . . .
N6A N 0.62581(15) 0.81048(11) 0.37740(12) 0.0237(4) Uani 1 1 d . . . . .
H6NA H 0.6255(5) 0.8330(3) 0.4169(3) 0.0366(13) Uani 1 1 d . . . . .
N7A N 0.71275(14) 0.76116(10) 0.35283(10) 0.0198(4) Uani 1 1 d . . . . .
N8A N 0.86299(14) 0.67571(10) 0.27871(10) 0.0185(4) Uani 1 1 d . . . . .
N9A N 1.04434(15) 0.67715(10) 0.29467(11) 0.0208(4) Uani 1 1 d . . . . .
N10A N 1.14614(15) 0.67136(11) 0.29253(11) 0.0232(4) Uani 1 1 d . . . . .
H10N H 0.3610(4) 0.2857(3) 0.1658(3) 0.0340(12) Uani 1 1 d . . . . .
C1A C 0.8884(2) 0.98602(16) 0.21255(17) 0.0277(6) Uani 1 1 d . . . . .
C2A C 0.8930(2) 0.97760(16) 0.28530(17) 0.0260(6) Uani 1 1 d . . . . .
H2A H 0.8946(6) 1.0240(3) 0.3018(4) 0.0471(15) Uani 1 1 d . . . . .
C3A C 0.8928(2) 0.89591(14) 0.32977(15) 0.0201(5) Uani 1 1 d . . . . .
C4A C 0.8897(2) 0.84818(15) 0.41190(15) 0.0193(5) Uani 1 1 d . . . . .
C5A C 0.8829(2) 0.87743(16) 0.46755(16) 0.0246(6) Uani 1 1 d . . . . .
H5A H 0.8827(5) 0.9407(4) 0.4513(4) 0.0415(14) Uani 1 1 d . . . . .
C6A C 0.8757(2) 0.82460(17) 0.54351(17) 0.0269(6) Uani 1 1 d . . . . .
H6A H 0.8700(5) 0.8454(4) 0.5880(4) 0.0453(15) Uani 1 1 d . . . . .
C7A C 0.8737(2) 0.74407(17) 0.56294(17) 0.0266(6) Uani 1 1 d . . . . .
H7A H 0.8662(6) 0.7026(4) 0.6221(4) 0.0477(15) Uani 1 1 d . . . . .
C8A C 0.8809(2) 0.71905(16) 0.50371(15) 0.0229(6) Uani 1 1 d . . . . .
C9A C 0.8778(2) 0.63801(15) 0.51396(15) 0.0214(5) Uani 1 1 d . . . . .
C10A C 0.8741(2) 0.56633(16) 0.57859(17) 0.0284(6) Uani 1 1 d . . . . .
H10A H 0.8766(6) 0.5551(4) 0.6364(4) 0.0501(16) Uani 1 1 d . . . . .
C11A C 0.8715(2) 0.51107(17) 0.55035(17) 0.0316(7) Uani 1 1 d . . . . .
H11A H 0.8675(6) 0.4491(4) 0.5772(4) 0.0537(17) Uani 1 1 d . . . . .
C12A C 0.5422(2) 0.81711(16) 0.35047(16) 0.0244(6) Uani 1 1 d . . . . .
H12A H 0.4651(5) 0.8540(4) 0.3638(4) 0.0443(14) Uani 1 1 d . . . . .
C13A C 0.5764(2) 0.76955(16) 0.30637(16) 0.0233(6) Uani 1 1 d . . . . .
H13A H 0.5279(5) 0.7604(4) 0.2776(4) 0.0444(14) Uani 1 1 d . . . . .
C14A C 0.6833(2) 0.73571(14) 0.30953(15) 0.0192(5) Uani 1 1 d . . . . .
C15A C 0.7646(2) 0.68112(14) 0.27408(15) 0.0186(5) Uani 1 1 d . . . . .
C16A C 0.7451(2) 0.63726(15) 0.23951(15) 0.0213(6) Uani 1 1 d . . . . .
H16A H 0.6640(5) 0.6411(4) 0.2388(4) 0.0400(14) Uani 1 1 d . . . . .
C17A C 0.8318(2) 0.58871(15) 0.20765(16) 0.0229(6) Uani 1 1 d . . . . .
H17A H 0.8202(5) 0.5536(4) 0.1800(4) 0.0420(14) Uani 1 1 d . . . . .
C18A C 0.9338(2) 0.58377(15) 0.21144(15) 0.0213(6) Uani 1 1 d . . . . .
H18A H 1.0020(5) 0.5477(4) 0.1856(4) 0.0397(13) Uani 1 1 d . . . . .
C19A C 0.9464(2) 0.62871(14) 0.24797(14) 0.0179(5) Uani 1 1 d . . . . .
C20A C 1.0483(2) 0.63111(14) 0.25638(15) 0.0187(5) Uani 1 1 d . . . . .
C21A C 1.1537(2) 0.59540(16) 0.23036(16) 0.0228(6) Uani 1 1 d . . . . .
H21A H 1.1808(5) 0.5571(4) 0.1970(4) 0.0443(14) Uani 1 1 d . . . . .
C22A C 1.2141(2) 0.62314(15) 0.25479(16) 0.0241(6) Uani 1 1 d . . . . .
H22A H 1.2982(5) 0.6128(4) 0.2474(4) 0.0433(14) Uani 1 1 d . . . . .
Fe1B Fe 0.62268(13) 0.27431(9) 0.15337(10) 0.0151(3) Uani 1 1 d . . . . .
N1B N 0.62134(15) 0.10658(11) 0.28634(11) 0.0231(4) Uani 1 1 d . . . . .
H1NB H 0.6365(5) 0.1237(3) 0.3249(3) 0.0358(12) Uani 1 1 d . . . . .
N2B N 0.61622(14) 0.15862(10) 0.21486(10) 0.0197(4) Uani 1 1 d . . . . .
N3B N 0.61471(14) 0.23974(10) 0.07569(11) 0.0200(4) Uani 1 1 d . . . . .
N4B N 0.62699(15) 0.37531(10) 0.06191(11) 0.0212(4) Uani 1 1 d . . . . .
N5B N 0.63117(15) 0.45160(11) 0.04540(13) 0.0241(4) Uani 1 1 d . . . . .
H5NB H 0.6299(5) 0.4737(3) 0.0848(4) 0.0396(13) Uani 1 1 d . . . . .
N6B N 0.86333(15) 0.19507(10) 0.11279(11) 0.0217(4) Uani 1 1 d . . . . .
H6NB H 0.8596(5) 0.1754(3) 0.0715(3) 0.0343(12) Uani 1 1 d . . . . .
N7B N 0.78013(14) 0.24312(10) 0.14280(10) 0.0184(4) Uani 1 1 d . . . . .
N8B N 0.63854(14) 0.31914(10) 0.22048(11) 0.0187(4) Uani 1 1 d . . . . .
N9B N 0.47057(14) 0.31809(10) 0.19557(10) 0.0199(4) Uani 1 1 d . . . . .
N10B N 0.37364(15) 0.31987(11) 0.19179(11) 0.0237(4) Uani 1 1 d . . . . .
H10M H 1.1632(4) 0.7043(3) 0.3184(3) 0.0336(12) Uani 1 1 d . . . . .
C1B C 0.6201(2) 0.03158(16) 0.29441(16) 0.0248(6) Uani 1 1 d . . . . .
H1B H 0.6246(5) -0.0173(3) 0.3484(4) 0.0434(14) Uani 1 1 d . . . . .
C2B C 0.6135(2) 0.03513(15) 0.22333(16) 0.0251(6) Uani 1 1 d . . . . .
H2B H 0.6106(5) -0.0140(3) 0.2100(4) 0.0449(15) Uani 1 1 d . . . . .
C3B C 0.6117(2) 0.11601(14) 0.17545(15) 0.0203(5) Uani 1 1 d . . . . .
C4B C 0.6116(2) 0.16226(15) 0.09418(15) 0.0201(5) Uani 1 1 d . . . . .
C5B C 0.6138(2) 0.13421(17) 0.03886(16) 0.0249(6) Uani 1 1 d . . . . .
H5B H 0.6130(5) 0.0718(4) 0.0551(4) 0.0408(13) Uani 1 1 d . . . . .
C6B C 0.6175(2) 0.18881(16) -0.03709(16) 0.0250(6) Uani 1 1 d . . . . .
H6B H 0.6193(5) 0.1700(4) -0.0822(4) 0.0443(14) Uani 1 1 d . . . . .
C7B C 0.6208(2) 0.26864(16) -0.05599(16) 0.0249(6) Uani 1 1 d . . . . .
H7B H 0.6234(6) 0.3120(4) -0.1146(4) 0.0484(15) Uani 1 1 d . . . . .
C8B C 0.6196(2) 0.29190(15) 0.00261(15) 0.0214(5) Uani 1 1 d . . . . .
C9B C 0.6252(2) 0.37123(14) -0.00439(15) 0.0216(6) Uani 1 1 d . . . . .
C10B C 0.6287(2) 0.44674(16) -0.06459(17) 0.0281(6) Uani 1 1 d . . . . .
H10B H 0.6267(6) 0.4628(4) -0.1239(4) 0.0475(15) Uani 1 1 d . . . . .
C11B C 0.6323(2) 0.49656(16) -0.03019(17) 0.0279(6) Uani 1 1 d . . . . .
H11B H 0.6353(6) 0.5587(4) -0.0516(4) 0.0502(16) Uani 1 1 d . . . . .
C12B C 0.9505(2) 0.18358(15) 0.13775(16) 0.0239(6) Uani 1 1 d . . . . .
H12B H 1.0248(5) 0.1487(4) 0.1195(4) 0.0461(15) Uani 1 1 d . . . . .
C13B C 0.9236(2) 0.22625(15) 0.18603(16) 0.0224(6) Uani 1 1 d . . . . .
H13B H 0.9758(5) 0.2307(4) 0.2144(4) 0.0444(14) Uani 1 1 d . . . . .
C14B C 0.8160(2) 0.26248(14) 0.18758(14) 0.0179(5) Uani 1 1 d . . . . .
C15B C 0.7367(2) 0.31337(14) 0.22691(15) 0.0183(5) Uani 1 1 d . . . . .
C16B C 0.7538(2) 0.35575(15) 0.26415(15) 0.0216(6) Uani 1 1 d . . . . .
H16B H 0.8338(5) 0.3525(4) 0.2656(4) 0.0418(14) Uani 1 1 d . . . . .
C17B C 0.6659(2) 0.40234(15) 0.29731(16) 0.0238(6) Uani 1 1 d . . . . .
H17B H 0.6753(5) 0.4366(4) 0.3257(4) 0.0411(14) Uani 1 1 d . . . . .
C18B C 0.5647(2) 0.40716(15) 0.29166(15) 0.0206(5) Uani 1 1 d . . . . .
H18B H 0.4948(5) 0.4431(3) 0.3172(4) 0.0357(12) Uani 1 1 d . . . . .
C19B C 0.55327(19) 0.36451(14) 0.25247(14) 0.0177(5) Uani 1 1 d . . . . .
C20B C 0.4562(2) 0.36194(14) 0.23876(15) 0.0186(5) Uani 1 1 d . . . . .
C21B C 0.3474(2) 0.39192(16) 0.26321(17) 0.0239(6) Uani 1 1 d . . . . .
H21B H 0.3120(5) 0.4268(4) 0.2981(4) 0.0461(15) Uani 1 1 d . . . . .
C22B C 0.2971(2) 0.36368(16) 0.23179(16) 0.0249(6) Uani 1 1 d . . . . .
H22B H 0.2149(5) 0.3692(4) 0.2359(4) 0.0464(15) Uani 1 1 d . . . . .
O1A O 0.0796(3) 0.69183(18) 1.06448(18) 0.0252(7) Uani 1 1 d . . . . .
H1OB H 0.0851(5) 0.7424(4) 1.0857(4) 0.0420(14) Uani 1 1 d . . . . .
O2A O -0.0868(3) 0.75797(18) 1.0508(2) 0.0285(7) Uani 1 1 d . . . . .
O3A O 0.0202(3) 0.53439(19) 0.8645(2) 0.0327(8) Uani 1 1 d . . . . .
N11A N 0.01320(16) 0.57193(11) 0.90858(11) 0.0251(4) Uani 1 1 d . . . . .
C23A C -0.0056(2) 0.70584(15) 1.04210(15) 0.0216(5) Uani 1 1 d . . . . .
C24A C -0.0006(2) 0.65424(14) 1.00039(15) 0.0207(5) Uani 1 1 d . . . . .
C25A C 0.0945(2) 0.60293(15) 0.97988(16) 0.0237(6) Uani 1 1 d . . . . .
H25A H 0.1644(5) 0.5955(4) 0.9992(4) 0.0425(14) Uani 1 1 d . . . . .
C26A C -0.0887(2) 0.66067(16) 0.97558(16) 0.0243(6) Uani 1 1 d . . . . .
H26A H -0.1632(5) 0.6997(4) 0.9907(4) 0.0494(16) Uani 1 1 d . . . . .
C27A C -0.0808(2) 0.61902(16) 0.93039(17) 0.0260(6) Uani 1 1 d . . . . .
H27A H -0.1465(5) 0.6205(4) 0.9094(4) 0.0484(16) Uani 1 1 d . . . . .
C28A C 0.0999(2) 0.56244(15) 0.93402(16) 0.0241(6) Uani 1 1 d . . . . .
H28A H 0.1707(5) 0.5230(4) 0.9138(4) 0.0439(14) Uani 1 1 d . . . . .
O4A O 0.3820(3) 0.11948(18) 0.51849(18) 0.0258(7) Uani 1 1 d . . . . .
O5A O 0.4137(3) 0.20870(19) 0.3969(2) 0.0327(8) Uani 1 1 d . . . . .
H1OA H 0.4209(5) 0.2543(4) 0.4222(4) 0.0419(14) Uani 1 1 d . . . . .
O6A O 0.3330(2) -0.05283(19) 0.32229(18) 0.0254(7) Uani 1 1 d . . . . .
N12A N 0.34616(15) -0.00699(11) 0.35145(11) 0.0211(4) Uani 1 1 d . . . . .
C29A C 0.3917(2) 0.14225(15) 0.44780(15) 0.0220(6) Uani 1 1 d . . . . .
C30A C 0.3761(2) 0.08938(14) 0.41414(15) 0.0212(5) Uani 1 1 d . . . . .
H30A H 0.3657(5) 0.1830(3) 0.3030(3) 0.0402(14) Uani 1 1 d . . . . .
C31A C 0.3728(2) 0.00877(15) 0.45764(15) 0.0202(5) Uani 1 1 d . . . . .
H31A H 0.3827(6) -0.0181(4) 0.5166(3) 0.0428(14) Uani 1 1 d . . . . .
C32A C 0.3631(2) 0.12029(15) 0.33869(16) 0.0223(6) Uani 1 1 d . . . . .
C33A C 0.3480(2) 0.07191(15) 0.30818(16) 0.0220(6) Uani 1 1 d . . . . .
H33A H 0.3357(5) 0.0925(4) 0.2506(3) 0.0415(14) Uani 1 1 d . . . . .
C34A C 0.3582(2) -0.03837(15) 0.42543(16) 0.0230(6) Uani 1 1 d . . . . .
H34A H 0.3567(5) -0.1020(3) 0.4555(3) 0.0395(13) Uani 1 1 d . . . . .
O7A O 0.1579(3) 0.66111(19) 0.45976(19) 0.0304(7) Uani 1 1 d . . . . .
O8A O 0.1827(3) 0.76567(19) 0.35100(19) 0.0283(7) Uani 1 1 d . . . . .
O9A O 0.1089(3) 0.92758(19) 0.58900(19) 0.0268(7) Uani 1 1 d . . . . .
N13A N 0.11779(15) 0.88272(11) 0.54974(11) 0.0239(4) Uani 1 1 d . . . . .
C35A C 0.1636(2) 0.73341(15) 0.42273(15) 0.0225(6) Uani 1 1 d . . . . .
C36A C 0.1465(2) 0.78626(15) 0.46777(15) 0.0201(5) Uani 1 1 d . . . . .
C37A C 0.1419(2) 0.86889(16) 0.43077(17) 0.0247(6) Uani 1 1 d . . . . .
H37A H 0.1510(6) 0.8968(4) 0.3697(4) 0.0480(16) Uani 1 1 d . . . . .
C38A C 0.1342(2) 0.75377(15) 0.54778(16) 0.0248(6) Uani 1 1 d . . . . .
H38A H 0.1366(6) 0.6900(3) 0.5806(4) 0.0471(15) Uani 1 1 d . . . . .
C39A C 0.1203(2) 0.80296(16) 0.58761(17) 0.0271(6) Uani 1 1 d . . . . .
H39A H 0.1115(6) 0.7828(4) 0.6495(4) 0.0490(16) Uani 1 1 d . . . . .
C40A C 0.1268(2) 0.91613(15) 0.47252(16) 0.0241(6) Uani 1 1 d . . . . .
H40A H 0.1229(6) 0.9803(4) 0.4461(4) 0.0487(16) Uani 1 1 d . . . . .
O1B O 0.4235(3) 0.30620(18) 0.4431(2) 0.0280(7) Uani 1 1 d . . . . .
O2B O 0.5894(3) 0.24094(19) 0.4602(2) 0.0301(7) Uani 1 1 d . . . . .
O3B O 0.4792(3) 0.47131(19) 0.6388(2) 0.0338(8) Uani 1 1 d . . . . .
N11B N 0.48578(16) 0.43258(11) 0.59546(11) 0.0248(4) Uani 1 1 d . . . . .
C23B C 0.5075(2) 0.29380(15) 0.46629(16) 0.0242(6) Uani 1 1 d . . . . .
C24B C 0.5011(2) 0.34706(15) 0.50637(16) 0.0220(5) Uani 1 1 d . . . . .
C25B C 0.4062(2) 0.39905(15) 0.52527(16) 0.0238(6) Uani 1 1 d . . . . .
H25B H 0.3366(5) 0.4047(4) 0.5062(4) 0.0459(15) Uani 1 1 d . . . . .
C26B C 0.5892(2) 0.34149(16) 0.53100(16) 0.0246(6) Uani 1 1 d . . . . .
H26B H 0.6635(5) 0.3027(4) 0.5167(4) 0.0449(15) Uani 1 1 d . . . . .
C27B C 0.5802(2) 0.38516(16) 0.57511(17) 0.0277(6) Uani 1 1 d . . . . .
H27B H 0.6451(5) 0.3848(4) 0.5962(4) 0.0486(16) Uani 1 1 d . . . . .
C28B C 0.3992(2) 0.44140(16) 0.57007(16) 0.0246(6) Uani 1 1 d . . . . .
H28B H 0.3285(5) 0.4804(4) 0.5890(4) 0.0451(15) Uani 1 1 d . . . . .
O4B O 0.1229(3) 0.87567(18) 0.98759(19) 0.0265(7) Uani 1 1 d . . . . .
O5B O 0.0961(3) 0.78841(19) 1.10975(19) 0.0300(7) Uani 1 1 d . . . . .
O6B O 0.1646(3) 1.06274(19) 1.17306(18) 0.0257(7) Uani 1 1 d . . . . .
N12B N 0.15595(15) 1.01319(11) 1.14578(11) 0.0213(4) Uani 1 1 d . . . . .
C29B C 0.1156(2) 0.85473(15) 1.05767(15) 0.0218(5) Uani 1 1 d . . . . .
C30B C 0.1310(2) 0.91048(14) 1.08810(15) 0.0209(5) Uani 1 1 d . . . . .
C31B C 0.1323(2) 0.99058(15) 1.04222(16) 0.0219(6) Uani 1 1 d . . . . .
H31B H 0.1221(5) 1.0149(3) 0.9830(3) 0.0400(14) Uani 1 1 d . . . . .
C32B C 0.1441(2) 0.88270(15) 1.16328(16) 0.0229(6) Uani 1 1 d . . . . .
H32B H 0.1440(5) 0.8201(3) 1.2017(3) 0.0403(14) Uani 1 1 d . . . . .
C33B C 0.1574(2) 0.93431(15) 1.19096(16) 0.0238(6) Uani 1 1 d . . . . .
H33B H 0.1697(6) 0.9167(4) 1.2485(3) 0.0424(14) Uani 1 1 d . . . . .
C34B C 0.1448(2) 1.04078(16) 1.07217(15) 0.0226(6) Uani 1 1 d . . . . .
H34B H 0.1450(5) 1.1038(3) 1.0396(3) 0.0394(13) Uani 1 1 d . . . . .
O7B O 0.3401(3) 0.33178(18) 1.03057(18) 0.0277(7) Uani 1 1 d . . . . .
O8B O 0.3312(3) 0.22481(19) 1.13968(18) 0.0278(7) Uani 1 1 d . . . . .
O9B O 0.3795(3) 0.06383(19) 0.90581(19) 0.0276(7) Uani 1 1 d . . . . .
N13B N 0.37408(15) 0.10878(11) 0.94402(11) 0.0242(4) Uani 1 1 d . . . . .
C35B C 0.3411(2) 0.25798(15) 1.06770(15) 0.0217(5) Uani 1 1 d . . . . .
C36B C 0.3539(2) 0.20548(15) 1.02379(15) 0.0206(5) Uani 1 1 d . . . . .
C37B C 0.3645(2) 0.12214(16) 1.06084(16) 0.0239(6) Uani 1 1 d . . . . .
H37B H 0.3625(5) 0.0939(3) 1.1219(3) 0.0398(14) Uani 1 1 d . . . . .
C38B C 0.3556(2) 0.23823(15) 0.94528(15) 0.0235(6) Uani 1 1 d . . . . .
H38B H 0.3480(6) 0.3026(3) 0.9129(4) 0.0446(15) Uani 1 1 d . . . . .
C39B C 0.3651(2) 0.18972(16) 0.90630(16) 0.0250(6) Uani 1 1 d . . . . .
H39B H 0.3644(6) 0.2098(4) 0.8462(4) 0.0498(16) Uani 1 1 d . . . . .
C40B C 0.3755(2) 0.07466(15) 1.02007(16) 0.0235(6) Uani 1 1 d . . . . .
H40B H 0.3838(5) 0.0104(3) 1.0449(4) 0.0426(14) Uani 1 1 d . . . . .
O1WA O 0.5885(4) 0.0739(2) 0.8190(2) 0.0296(7) Uani 1 1 d . . . . .
H1C H 0.5150(6) 0.0690(3) 0.8400(4) 0.0388(13) Uani 1 1 d . . . . .
H1D H 0.6137(5) 0.0585(4) 0.7740(4) 0.0405(14) Uani 1 1 d . . . . .
O1WB O 0.9043(3) 0.9195(2) 0.6829(2) 0.0276(7) Uani 1 1 d . . . . .
H1E H 0.8817(6) 0.9355(4) 0.7280(5) 0.0456(15) Uani 1 1 d . . . . .
H1F H 0.9780(5) 0.9246(3) 0.6585(4) 0.0359(12) Uani 1 1 d . . . . .
O2WA O 0.3756(3) 0.7717(2) 0.2332(3) 0.0297(8) Uani 1 1 d . . . . .
H2C H 0.3137(7) 0.7708(4) 0.2754(4) 0.0437(15) Uani 1 1 d . . . . .
H2D H 0.3884(5) 0.8253(4) 0.2134(4) 0.0410(14) Uani 1 1 d . . . . .
O2WB O 0.1335(4) 0.2336(2) 0.2574(3) 0.0324(8) Uani 1 1 d . . . . .
H2E H 0.1208(5) 0.1802(4) 0.2786(4) 0.0435(14) Uani 1 1 d . . . . .
H2F H 0.1942(7) 0.2332(4) 0.2152(5) 0.0467(15) Uani 1 1 d . . . . .
O3WA O 0.8277(4) 0.8640(2) 0.1281(2) 0.0332(8) Uani 1 1 d . . . . .
H3C H 0.7579(6) 0.8881(4) 0.1189(4) 0.0409(14) Uani 1 1 d . . . . .
H3D H 0.8617(5) 0.8242(4) 0.1043(4) 0.0414(14) Uani 1 1 d . . . . .
O3WB O 0.6841(4) 0.1428(2) 0.3796(2) 0.0329(8) Uani 1 1 d . . . . .
H3E H 0.6493(5) 0.1803(4) 0.4044(4) 0.0384(13) Uani 1 1 d . . . . .
H3F H 0.7556(5) 0.1185(4) 0.3873(4) 0.0400(13) Uani 1 1 d . . . . .
O4WA O 0.1367(3) 0.5442(2) 0.6015(3) 0.0330(8) Uani 1 1 d . . . . .
H4C H 0.0865(6) 0.5634(5) 0.6416(4) 0.0491(16) Uani 1 1 d . . . . .
H4D H 0.1396(5) 0.5914(4) 0.5537(4) 0.0424(14) Uani 1 1 d . . . . .
O4WB O 0.3616(3) 0.4489(2) 0.8876(3) 0.0339(8) Uani 1 1 d . . . . .
H4E H 0.3587(6) 0.4036(4) 0.9354(4) 0.0463(15) Uani 1 1 d . . . . .
H4F H 0.4139(6) 0.4289(4) 0.8495(4) 0.0429(14) Uani 1 1 d . . . . .
O5WA O 0.9977(3) 0.6251(3) 0.7158(2) 0.0375(8) Uani 1 1 d . . . . .
H5C H 1.0065(5) 0.5924(4) 0.7676(4) 0.0448(14) Uani 1 1 d . . . . .
H5D H 0.9550(6) 0.6759(4) 0.7184(4) 0.0431(14) Uani 1 1 d . . . . .
O5WB O 0.5122(3) 0.3766(3) 0.7821(2) 0.0365(8) Uani 1 1 d . . . . .
H5E H 0.5021(5) 0.4099(4) 0.7303(4) 0.0428(14) Uani 1 1 d . . . . .
H5F H 0.5462(5) 0.3237(4) 0.7816(4) 0.0424(14) Uani 1 1 d . . . . .

loop_
_atom_site_aniso_label
_atom_site_aniso_U_11
_atom_site_aniso_U_22
_atom_site_aniso_U_33
_atom_site_aniso_U_23
_atom_site_aniso_U_13
_atom_site_aniso_U_12
Fe1A 0.0204(9) 0.0179(8) 0.0146(9) -0.0056(7) -0.0031(7) -0.0044(6)
H1A 0.061(4) 0.032(3) 0.043(4) 0.005(3) -0.014(3) -0.018(3)
N1A 0.0273(10) 0.0235(9) 0.0183(10) -0.0030(8) -0.0045(8) -0.0080(7)
H1NA 0.047(3) 0.037(3) 0.023(3) -0.006(2) -0.009(3) -0.009(2)
N2A 0.0273(10) 0.0212(8) 0.0171(10) -0.0054(7) -0.0045(8) -0.0061(7)
N3A 0.0237(10) 0.0233(8) 0.0160(10) -0.0074(7) -0.0031(8) -0.0063(7)
N4A 0.0239(10) 0.0187(8) 0.0217(10) -0.0041(7) -0.0032(8) -0.0056(7)
N5A 0.0235(10) 0.0192(9) 0.0297(12) -0.0050(9) -0.0010(9) -0.0059(7)
H5NA 0.040(3) 0.029(3) 0.049(4) -0.016(3) -0.002(3) -0.009(2)
N6A 0.0236(10) 0.0227(8) 0.0228(11) -0.0088(8) -0.0043(8) -0.0023(7)
H6NA 0.047(3) 0.034(3) 0.034(3) -0.023(3) -0.005(3) -0.004(2)
N7A 0.0192(9) 0.0220(8) 0.0178(10) -0.0092(7) -0.0005(8) -0.0046(7)
N8A 0.0176(9) 0.0210(8) 0.0176(9) -0.0079(7) -0.0034(8) -0.0045(7)
N9A 0.0235(10) 0.0209(8) 0.0204(10) -0.0078(7) -0.0054(8) -0.0068(7)
N10A 0.0267(10) 0.0238(9) 0.0221(10) -0.0069(8) -0.0082(8) -0.0082(7)
H10N 0.035(3) 0.040(3) 0.032(3) -0.017(2) -0.007(2) -0.010(2)
C1A 0.0322(15) 0.0193(12) 0.0281(16) -0.0036(12) -0.0072(13) -0.0073(11)
C2A 0.0279(15) 0.0203(12) 0.0278(16) -0.0055(11) -0.0053(12) -0.0076(10)
H2A 0.062(4) 0.028(3) 0.055(4) -0.017(3) -0.015(3) -0.011(3)
C3A 0.0239(13) 0.0185(11) 0.0192(14) -0.0072(10) -0.0031(11) -0.0072(10)
C4A 0.0187(12) 0.0216(11) 0.0196(14) -0.0097(10) -0.0029(11) -0.0048(9)
C5A 0.0226(14) 0.0309(15) 0.0253(15) -0.0161(12) -0.0039(12) -0.0052(10)
H5A 0.051(4) 0.038(3) 0.045(4) -0.018(3) -0.013(3) -0.013(3)
C6A 0.0261(15) 0.0372(14) 0.0225(15) -0.0157(12) -0.0044(12) -0.0074(11)
H6A 0.053(4) 0.058(4) 0.034(3) -0.027(3) -0.004(3) -0.014(3)
C7A 0.0268(15) 0.0366(14) 0.0181(16) -0.0104(13) -0.0047(12) -0.0086(11)
H7A 0.058(4) 0.063(4) 0.023(3) -0.011(3) -0.009(3) -0.020(3)
C8A 0.0220(13) 0.0271(12) 0.0176(14) -0.0069(11) -0.0009(11) -0.0080(10)
C9A 0.0197(13) 0.0213(12) 0.0170(13) -0.0052(10) -0.0038(11) 0.0006(9)
C10A 0.0282(15) 0.0294(13) 0.0169(16) -0.0018(11) -0.0006(12) -0.0060(11)
H10A 0.069(5) 0.047(3) 0.026(4) -0.002(3) -0.016(3) -0.013(3)
C11A 0.0282(15) 0.0250(15) 0.0287(17) 0.0018(12) -0.0036(13) -0.0080(11)
H11A 0.058(4) 0.031(3) 0.053(4) -0.006(3) -0.003(3) -0.008(3)
C12A 0.0233(15) 0.0261(13) 0.0201(15) -0.0085(11) 0.0000(12) -0.0053(12)
H12A 0.040(4) 0.043(3) 0.049(4) -0.026(3) -0.007(3) 0.003(3)
C13A 0.0208(13) 0.0288(13) 0.0206(14) -0.0100(11) -0.0056(12) -0.0032(10)
H13A 0.035(3) 0.062(4) 0.046(4) -0.028(3) -0.015(3) -0.004(3)
C14A 0.0196(13) 0.0200(11) 0.0177(13) -0.0070(10) -0.0030(11) -0.0047(9)
C15A 0.0183(12) 0.0213(11) 0.0183(13) -0.0098(10) -0.0023(11) -0.0051(9)
C16A 0.0230(15) 0.0244(12) 0.0218(14) -0.0111(10) -0.0068(11) -0.0060(10)
H16A 0.029(3) 0.053(3) 0.052(4) -0.031(3) -0.009(3) -0.010(2)
C17A 0.0242(14) 0.0241(12) 0.0249(15) -0.0124(11) -0.0057(12) -0.0058(10)
H17A 0.040(3) 0.046(3) 0.056(4) -0.034(3) -0.013(3) -0.005(3)
C18A 0.0222(14) 0.0241(12) 0.0208(14) -0.0127(11) -0.0025(12) -0.0051(11)
H18A 0.032(3) 0.046(3) 0.048(4) -0.029(3) -0.004(3) -0.005(3)
C19A 0.0215(13) 0.0176(11) 0.0163(13) -0.0070(10) -0.0033(11) -0.0060(9)
C20A 0.0193(13) 0.0190(11) 0.0173(13) -0.0049(10) -0.0045(10) -0.0052(9)
C21A 0.0206(14) 0.0292(13) 0.0174(14) -0.0110(12) -0.0018(11) -0.0026(10)
H21A 0.037(3) 0.052(3) 0.051(4) -0.031(3) -0.003(3) -0.007(3)
C22A 0.0235(16) 0.0265(12) 0.0208(15) -0.0077(11) -0.0025(12) -0.0070(10)
H22A 0.030(3) 0.057(4) 0.048(4) -0.024(3) -0.010(3) -0.006(3)
Fe1B 0.0168(8) 0.0165(7) 0.0119(9) -0.0057(6) -0.0020(7) -0.0038(6)
N1B 0.0242(10) 0.0240(9) 0.0184(10) -0.0044(8) -0.0047(8) -0.0063(7)
H1NB 0.042(3) 0.034(3) 0.027(3) -0.011(2) -0.005(3) -0.004(2)
N2B 0.0229(9) 0.0206(8) 0.0147(9) -0.0065(7) -0.0023(7) -0.0054(7)
N3B 0.0217(9) 0.0206(8) 0.0171(10) -0.0063(7) -0.0034(8) -0.0051(7)
N4B 0.0240(10) 0.0170(8) 0.0210(10) -0.0041(7) -0.0037(8) -0.0074(7)
N5B 0.0232(10) 0.0170(8) 0.0256(11) -0.0044(8) -0.0006(8) -0.0052(7)
H5NB 0.042(3) 0.035(3) 0.037(3) -0.010(3) -0.002(3) -0.013(2)
N6B 0.0233(10) 0.0205(8) 0.0189(10) -0.0081(8) -0.0007(8) -0.0043(7)
H6NB 0.039(3) 0.032(3) 0.036(3) -0.020(2) -0.007(3) -0.003(2)
N7B 0.0186(9) 0.0192(8) 0.0165(9) -0.0071(7) -0.0018(7) -0.0038(7)
N8B 0.0182(9) 0.0203(8) 0.0183(9) -0.0072(7) -0.0030(8) -0.0059(7)
N9B 0.0221(9) 0.0217(8) 0.0176(10) -0.0063(7) -0.0051(8) -0.0074(7)
N10B 0.0239(10) 0.0244(9) 0.0250(10) -0.0059(8) -0.0088(8) -0.0086(7)
H10M 0.035(3) 0.037(3) 0.036(3) -0.018(2) -0.005(2) -0.013(2)
C1B 0.0287(15) 0.0238(13) 0.0191(15) -0.0052(12) -0.0048(12) -0.0060(10)
H1B 0.052(4) 0.032(3) 0.039(4) -0.007(3) -0.015(3) -0.004(2)
C2B 0.0290(15) 0.0184(12) 0.0255(15) -0.0064(11) -0.0043(12) -0.0059(10)
H2B 0.054(4) 0.029(3) 0.055(4) -0.017(3) -0.014(3) -0.008(2)
C3B 0.0222(13) 0.0187(11) 0.0177(13) -0.0049(10) -0.0039(11) -0.0043(9)
C4B 0.0204(13) 0.0235(12) 0.0175(14) -0.0083(10) -0.0042(11) -0.0047(10)
C5B 0.0249(14) 0.0311(15) 0.0225(15) -0.0119(11) -0.0047(12) -0.0082(11)
H5B 0.049(4) 0.040(3) 0.037(3) -0.019(3) -0.006(3) -0.011(3)
C6B 0.0236(14) 0.0338(14) 0.0221(15) -0.0132(12) -0.0048(12) -0.0076(11)
H6B 0.054(4) 0.057(4) 0.030(3) -0.025(3) -0.006(3) -0.012(3)
C7B 0.0261(14) 0.0317(13) 0.0184(16) -0.0092(12) -0.0064(12) -0.0061(11)
H7B 0.058(4) 0.059(4) 0.030(4) -0.013(3) -0.010(3) -0.020(3)
C8B 0.0208(13) 0.0250(12) 0.0171(14) -0.0072(10) -0.0026(11) -0.0052(10)
C9B 0.0216(13) 0.0179(11) 0.0194(14) -0.0019(10) -0.0044(11) -0.0036(10)
C10B 0.0289(15) 0.0269(13) 0.0175(16) 0.0018(11) -0.0051(12) -0.0057(11)
H10B 0.059(4) 0.047(3) 0.026(3) -0.001(3) -0.009(3) -0.014(3)
C11B 0.0310(15) 0.0215(14) 0.0251(15) -0.0022(11) -0.0053(12) -0.0072(10)
H11B 0.060(4) 0.030(3) 0.052(4) -0.003(3) -0.013(3) -0.014(3)
C12B 0.0221(15) 0.0244(12) 0.0208(14) -0.0091(11) -0.0005(12) -0.0024(11)
H12B 0.032(3) 0.044(3) 0.056(4) -0.022(3) -0.006(3) 0.001(3)
C13B 0.0177(13) 0.0253(12) 0.0225(14) -0.0087(11) -0.0051(12) -0.0017(10)
H13B 0.042(3) 0.052(3) 0.051(4) -0.020(3) -0.026(3) -0.006(3)
C14B 0.0180(12) 0.0186(11) 0.0163(13) -0.0072(10) -0.0026(10) -0.0028(9)
C15B 0.0214(13) 0.0184(11) 0.0179(13) -0.0077(10) -0.0049(11) -0.0056(9)
C16B 0.0243(15) 0.0231(12) 0.0224(14) -0.0111(10) -0.0065(12) -0.0060(10)
H16B 0.033(3) 0.058(4) 0.048(4) -0.031(3) -0.013(3) -0.007(3)
C17B 0.0282(15) 0.0258(12) 0.0251(15) -0.0161(11) -0.0054(12) -0.0065(11)
H17B 0.036(3) 0.048(3) 0.056(4) -0.032(3) -0.016(3) -0.007(2)
C18B 0.0215(14) 0.0236(12) 0.0188(14) -0.0120(11) -0.0018(11) -0.0039(11)
H18B 0.030(3) 0.037(3) 0.043(3) -0.025(3) -0.003(3) -0.001(2)
C19B 0.0173(12) 0.0188(11) 0.0179(13) -0.0082(10) -0.0022(11) -0.0045(9)
C20B 0.0181(13) 0.0185(11) 0.0179(13) -0.0084(10) -0.0017(10) -0.0019(9)
C21B 0.0173(13) 0.0298(13) 0.0236(15) -0.0106(12) -0.0022(12) -0.0047(11)
H21B 0.037(3) 0.055(4) 0.049(4) -0.030(3) -0.005(3) -0.003(3)
C22B 0.0227(16) 0.0295(13) 0.0236(15) -0.0117(11) -0.0037(12) -0.0053(11)
H22B 0.035(4) 0.055(4) 0.052(4) -0.021(3) -0.009(3) -0.011(3)
O1A 0.0279(17) 0.0260(14) 0.0239(17) -0.0088(13) -0.0051(14) -0.0096(12)
H1OB 0.043(3) 0.043(3) 0.037(3) -0.010(3) -0.003(3) -0.017(3)
O2A 0.0316(18) 0.0261(15) 0.0325(19) -0.0177(14) -0.0083(15) -0.0011(13)
O3A 0.048(2) 0.0273(15) 0.0263(18) -0.0145(14) -0.0083(16) -0.0051(14)
N11A 0.0334(11) 0.0221(8) 0.0195(10) -0.0079(7) -0.0044(9) -0.0063(8)
C23A 0.0270(14) 0.0213(11) 0.0178(13) -0.0068(10) -0.0039(11) -0.0080(10)
C24A 0.0202(13) 0.0199(11) 0.0205(14) -0.0075(10) -0.0026(11) -0.0040(9)
C25A 0.0253(15) 0.0225(12) 0.0230(15) -0.0083(11) -0.0056(12) -0.0045(10)
H25A 0.026(3) 0.049(3) 0.058(4) -0.026(3) -0.015(3) 0.000(2)
C26A 0.0258(16) 0.0265(12) 0.0256(15) -0.0142(11) -0.0052(12) -0.0056(12)
H26A 0.029(3) 0.054(4) 0.073(5) -0.038(4) -0.016(3) 0.007(3)
C27A 0.0292(15) 0.0248(12) 0.0290(16) -0.0147(11) -0.0069(13) -0.0045(11)
H27A 0.044(4) 0.059(4) 0.054(4) -0.028(3) -0.022(3) -0.004(3)
C28A 0.0275(15) 0.0201(12) 0.0219(15) -0.0094(11) -0.0001(12) -0.0045(11)
H28A 0.037(3) 0.046(3) 0.047(4) -0.027(3) -0.006(3) 0.005(3)
O4A 0.0335(18) 0.0250(14) 0.0206(17) -0.0083(13) -0.0060(14) -0.0083(13)
O5A 0.046(2) 0.0293(16) 0.0246(18) -0.0062(14) -0.0053(16) -0.0184(15)
H1OA 0.044(3) 0.041(3) 0.039(3) -0.012(3) -0.004(3) -0.016(3)
O6A 0.0229(16) 0.0325(15) 0.0240(17) -0.0160(13) -0.0032(13) -0.0037(12)
N12A 0.0211(9) 0.0231(8) 0.0186(10) -0.0072(7) -0.0033(8) -0.0054(7)
C29A 0.0242(14) 0.0247(12) 0.0192(15) -0.0086(11) -0.0047(11) -0.0069(10)
C30A 0.0239(13) 0.0193(11) 0.0205(14) -0.0085(10) -0.0044(11) -0.0035(10)
H30A 0.061(4) 0.025(3) 0.033(3) -0.004(2) -0.011(3) -0.016(2)
C31A 0.0240(14) 0.0195(11) 0.0158(15) -0.0061(10) -0.0035(11) -0.0040(10)
H31A 0.063(4) 0.044(3) 0.020(3) -0.003(3) -0.012(3) -0.017(3)
C32A 0.0249(14) 0.0205(13) 0.0203(14) -0.0049(11) -0.0072(11) -0.0047(10)
C33A 0.0253(14) 0.0206(12) 0.0185(15) -0.0063(10) -0.0050(12) -0.0039(10)
H33A 0.056(4) 0.045(3) 0.029(3) -0.008(3) -0.019(3) -0.016(3)
C34A 0.0277(14) 0.0214(13) 0.0190(14) -0.0069(11) -0.0032(12) -0.0064(10)
H34A 0.056(4) 0.025(3) 0.033(3) -0.007(2) -0.005(3) -0.013(2)
O7A 0.043(2) 0.0252(15) 0.0233(17) -0.0084(13) -0.0074(15) -0.0082(13)
O8A 0.0362(19) 0.0319(15) 0.0202(18) -0.0108(14) -0.0020(14) -0.0137(14)
O9A 0.0307(17) 0.0283(15) 0.0246(17) -0.0143(13) -0.0033(14) -0.0064(13)
N13A 0.0262(10) 0.0227(8) 0.0210(10) -0.0067(8) -0.0036(8) -0.0063(7)
C35A 0.0244(14) 0.0258(12) 0.0179(15) -0.0068(11) -0.0052(11) -0.0068(10)
C36A 0.0227(13) 0.0223(12) 0.0141(13) -0.0049(10) -0.0022(11) -0.0074(10)
C37A 0.0302(15) 0.0246(12) 0.0206(17) -0.0040(12) -0.0059(12) -0.0130(11)
H37A 0.072(5) 0.040(3) 0.033(4) -0.005(3) -0.017(3) -0.019(3)
C38A 0.0342(15) 0.0210(13) 0.0195(14) -0.0082(11) -0.0048(12) -0.0062(11)
H38A 0.075(5) 0.029(3) 0.035(3) -0.006(3) -0.010(3) -0.018(3)
C39A 0.0349(16) 0.0262(13) 0.0199(17) -0.0089(12) -0.0034(12) -0.0083(11)
H39A 0.088(5) 0.034(3) 0.024(3) -0.008(2) -0.014(3) -0.014(3)
C40A 0.0259(14) 0.0214(13) 0.0213(14) -0.0061(11) -0.0034(12) -0.0046(10)
H40A 0.069(4) 0.037(3) 0.044(4) -0.008(3) -0.016(3) -0.020(3)
O1B 0.0314(18) 0.0252(14) 0.0300(18) -0.0096(13) -0.0087(15) -0.0079(13)
O2B 0.0309(18) 0.0305(15) 0.0327(19) -0.0202(14) -0.0048(15) -0.0012(14)
O3B 0.054(2) 0.0240(14) 0.0276(19) -0.0151(14) -0.0124(17) -0.0024(14)
N11B 0.0326(11) 0.0220(8) 0.0199(10) -0.0093(7) -0.0039(8) -0.0053(8)
C23B 0.0289(15) 0.0236(12) 0.0212(14) -0.0089(11) -0.0037(12) -0.0078(11)
C24B 0.0225(13) 0.0206(11) 0.0233(14) -0.0087(10) -0.0039(11) -0.0052(10)
C25B 0.0229(14) 0.0231(12) 0.0239(15) -0.0089(11) -0.0033(12) -0.0043(10)
H25B 0.035(3) 0.056(4) 0.054(4) -0.024(3) -0.021(3) 0.000(3)
C26B 0.0232(15) 0.0285(13) 0.0262(15) -0.0152(12) -0.0040(12) -0.0046(12)
H26B 0.038(4) 0.046(3) 0.058(4) -0.034(3) -0.014(3) 0.006(3)
C27B 0.0307(15) 0.0252(13) 0.0315(16) -0.0154(12) -0.0088(13) -0.0024(11)
H27B 0.039(3) 0.058(4) 0.062(4) -0.035(3) -0.017(3) -0.002(3)
C28B 0.0288(15) 0.0223(12) 0.0211(15) -0.0091(11) -0.0022(12) -0.0049(12)
H28B 0.044(4) 0.036(3) 0.054(4) -0.020(3) -0.013(3) 0.001(3)
O4B 0.0334(18) 0.0262(14) 0.0239(18) -0.0100(13) -0.0084(14) -0.0077(13)
O5B 0.044(2) 0.0266(15) 0.0216(17) -0.0049(13) -0.0058(15) -0.0174(14)
O6B 0.0260(16) 0.0315(15) 0.0241(17) -0.0141(13) -0.0039(14) -0.0078(12)
N12B 0.0226(9) 0.0227(8) 0.0187(10) -0.0090(7) -0.0026(8) -0.0048(7)
C29B 0.0258(14) 0.0243(12) 0.0169(14) -0.0087(10) -0.0038(11) -0.0066(10)
C30B 0.0222(13) 0.0204(12) 0.0192(14) -0.0073(10) -0.0032(11) -0.0043(10)
C31B 0.0247(14) 0.0214(12) 0.0186(15) -0.0080(11) -0.0041(11) -0.0033(10)
H31B 0.061(4) 0.034(3) 0.018(3) -0.007(2) -0.006(3) -0.009(3)
C32B 0.0289(15) 0.0219(13) 0.0190(14) -0.0072(11) -0.0069(12) -0.0054(10)
H32B 0.057(4) 0.029(3) 0.033(3) -0.005(3) -0.013(3) -0.011(2)
C33B 0.0283(14) 0.0242(12) 0.0207(15) -0.0090(11) -0.0084(12) -0.0035(10)
H33B 0.066(4) 0.041(3) 0.022(3) -0.007(2) -0.017(3) -0.013(3)
C34B 0.0261(14) 0.0239(14) 0.0183(14) -0.0089(11) -0.0033(12) -0.0060(10)
H34B 0.051(4) 0.027(3) 0.035(3) -0.008(2) -0.006(3) -0.009(2)
O7B 0.0410(19) 0.0205(14) 0.0191(17) -0.0029(12) -0.0061(14) -0.0099(13)
O8B 0.0389(19) 0.0283(15) 0.0198(17) -0.0068(13) -0.0081(15) -0.0128(13)
O9B 0.0335(18) 0.0286(15) 0.0262(17) -0.0163(13) -0.0025(14) -0.0089(13)
N13B 0.0267(10) 0.0232(8) 0.0219(10) -0.0064(8) -0.0060(8) -0.0061(7)
C35B 0.0220(13) 0.0257(12) 0.0186(14) -0.0084(11) -0.0035(11) -0.0068(10)
C36B 0.0247(14) 0.0205(11) 0.0174(13) -0.0063(10) -0.0038(11) -0.0072(10)
C37B 0.0271(14) 0.0245(12) 0.0210(16) -0.0055(11) -0.0067(12) -0.0089(10)
H37B 0.062(4) 0.038(3) 0.020(3) -0.006(2) -0.011(3) -0.016(3)
C38B 0.0314(15) 0.0212(13) 0.0162(13) -0.0050(11) -0.0045(11) -0.0067(10)
H38B 0.073(4) 0.022(3) 0.040(3) -0.007(2) -0.018(3) -0.013(3)
C39B 0.0338(16) 0.0222(12) 0.0190(16) -0.0093(11) -0.0034(12) -0.0059(11)
H39B 0.087(5) 0.037(3) 0.024(3) -0.008(3) -0.011(3) -0.019(3)
C40B 0.0263(14) 0.0204(13) 0.0233(15) -0.0066(11) -0.0053(12) -0.0064(10)
H40B 0.056(4) 0.030(3) 0.044(4) -0.006(3) -0.017(3) -0.015(3)
O1WA 0.033(2) 0.0312(17) 0.024(2) -0.0094(15) -0.0051(18) -0.0076(15)
H1C 0.040(4) 0.039(3) 0.037(4) -0.015(3) 0.000(3) -0.014(3)
H1D 0.042(4) 0.041(3) 0.041(4) -0.024(3) 0.000(3) -0.010(3)
O1WB 0.025(2) 0.0304(16) 0.024(2) -0.0090(15) -0.0014(17) -0.0068(14)
H1E 0.053(4) 0.039(3) 0.046(4) -0.019(3) -0.008(3) -0.009(3)
H1F 0.030(4) 0.036(3) 0.039(3) -0.015(2) 0.001(3) -0.010(2)
O2WA 0.028(2) 0.0265(19) 0.033(2) -0.0113(16) -0.0055(19) -0.0041(15)
H2C 0.043(4) 0.048(4) 0.037(4) -0.013(3) -0.001(4) -0.019(3)
H2D 0.051(4) 0.035(3) 0.036(3) -0.008(3) -0.011(3) -0.015(3)
O2WB 0.032(2) 0.027(2) 0.039(2) -0.0139(17) -0.009(2) -0.0020(15)
H2E 0.048(4) 0.043(4) 0.039(4) -0.009(3) -0.011(3) -0.016(3)
H2F 0.052(4) 0.048(4) 0.035(4) -0.010(3) -0.001(4) -0.020(3)
O3WA 0.042(2) 0.0341(18) 0.032(2) -0.0184(17) -0.0111(18) -0.0061(17)
H3C 0.044(4) 0.038(3) 0.045(4) -0.021(3) -0.017(3) 0.001(3)
H3D 0.046(4) 0.038(3) 0.044(4) -0.024(3) -0.012(3) 0.002(3)
O3WB 0.037(2) 0.0349(18) 0.033(2) -0.0164(17) -0.0153(18) -0.0021(17)
H3E 0.038(3) 0.041(3) 0.037(3) -0.018(3) -0.010(3) -0.001(3)
H3F 0.033(3) 0.044(3) 0.042(4) -0.022(3) -0.007(3) 0.001(3)
O4WA 0.043(2) 0.0265(18) 0.029(2) -0.0088(19) -0.010(2) -0.0066(16)
H4C 0.048(4) 0.059(4) 0.035(4) -0.016(4) 0.001(3) -0.017(3)
H4D 0.051(4) 0.032(3) 0.039(4) -0.009(3) -0.005(3) -0.012(3)
O4WB 0.043(2) 0.0245(18) 0.032(2) -0.010(2) -0.006(2) -0.0064(16)
H4E 0.062(4) 0.038(3) 0.035(4) -0.009(3) -0.010(3) -0.012(3)
H4F 0.058(4) 0.045(3) 0.029(4) -0.015(3) -0.004(3) -0.017(3)
O5WA 0.045(2) 0.033(2) 0.028(2) -0.0085(18) -0.0103(18) -0.0018(18)
H5C 0.053(4) 0.046(3) 0.033(4) -0.017(3) -0.006(3) -0.008(3)
H5D 0.048(4) 0.036(3) 0.044(4) -0.014(3) -0.013(3) -0.004(3)
O5WB 0.045(2) 0.033(2) 0.025(2) -0.0099(17) -0.0088(18) 0.0003(17)
H5E 0.054(4) 0.045(3) 0.029(4) -0.013(3) -0.008(3) -0.013(3)
H5F 0.044(3) 0.038(3) 0.044(4) -0.019(3) -0.005(3) -0.006(3)

loop_
_atom_type_symbol
_atom_type_description
_atom_type_scat_dispersion_real
_atom_type_scat_dispersion_imag
_atom_type_scat_source
C C 0.0000 0.0000 'Neutron Data Booklet, ILL Grenoble, France (2003) ISBN 0-9704143-7-4'
H H 0.0000 0.0000 'Neutron Data Booklet, ILL Grenoble, France (2003) ISBN 0-9704143-7-4'
N N 0.0000 0.0000 'Neutron Data Booklet, ILL Grenoble, France (2003) ISBN 0-9704143-7-4'
O O 0.0000 0.0000 'Neutron Data Booklet, ILL Grenoble, France (2003) ISBN 0-9704143-7-4'
Fe Fe 0.0000 0.0000 'Neutron Data Booklet, ILL Grenoble, France (2003) ISBN 0-9704143-7-4'

loop_
_geom_angle_atom_site_label_1
_geom_angle_atom_site_label_2
_geom_angle_atom_site_label_3
_geom_angle
_geom_angle_site_symmetry_1
_geom_angle_site_symmetry_3
_geom_angle_publ_flag
N8A Fe1A N3A 168.00(12) . . ?
N8A Fe1A N2A 116.33(10) . . ?
N3A Fe1A N2A 74.18(9) . . ?
N8A Fe1A N4A 95.17(9) . . ?
N3A Fe1A N4A 74.04(9) . . ?
N2A Fe1A N4A 148.18(11) . . ?
N8A Fe1A N9A 74.42(9) . . ?
N3A Fe1A N9A 110.58(10) . . ?
N2A Fe1A N9A 100.13(10) . . ?
N4A Fe1A N9A 92.16(9) . . ?
N8A Fe1A N7A 74.86(8) . . ?
N3A Fe1A N7A 100.14(10) . . ?
N2A Fe1A N7A 90.77(9) . . ?
N4A Fe1A N7A 93.48(9) . . ?
N9A Fe1A N7A 149.14(11) . . ?
N2A N1A C1A 111.7(2) . . ?
N2A N1A H1NA 118.8(3) . . ?
C1A N1A H1NA 129.1(4) . . ?
N1A N2A C3A 105.78(18) . . ?
N1A N2A Fe1A 136.84(15) . . ?
C3A N2A Fe1A 117.32(16) . . ?
C8A N3A C4A 120.5(2) . . ?
C8A N3A Fe1A 119.57(16) . . ?
C4A N3A Fe1A 119.65(16) . . ?
C9A N4A N5A 106.11(19) . . ?
C9A N4A Fe1A 116.13(16) . . ?
N5A N4A Fe1A 137.77(17) . . ?
N4A N5A C11A 111.1(2) . . ?
N4A N5A H5NA 121.9(4) . . ?
C11A N5A H5NA 126.8(4) . . ?
N7A N6A C12A 111.3(2) . . ?
N7A N6A H6NA 120.8(4) . . ?
C12A N6A H6NA 127.6(4) . . ?
N6A N7A C14A 105.78(18) . . ?
N6A N7A Fe1A 138.62(14) . . ?
C14A N7A Fe1A 114.18(16) . . ?
C15A N8A C19A 120.00(19) . . ?
C15A N8A Fe1A 119.72(16) . . ?
C19A N8A Fe1A 119.97(15) . . ?
N10A N9A C20A 105.33(19) . . ?
N10A N9A Fe1A 139.46(15) . . ?
C20A N9A Fe1A 115.13(15) . . ?
N9A N10A C22A 112.00(19) . . ?
N9A N10A H10M 119.0(4) . . ?
C22A N10A H10M 129.0(4) . . ?
N1A C1A C2A 107.4(2) . . ?
N1A C1A H1A 119.8(5) . . ?
C2A C1A H1A 132.8(5) . . ?
C1A C2A C3A 104.2(2) . . ?
C1A C2A H2A 126.3(4) . . ?
C3A C2A H2A 129.5(4) . . ?
N2A C3A C2A 110.9(2) . . ?
N2A C3A C4A 116.2(2) . . ?
C2A C3A C4A 132.8(2) . . ?
N3A C4A C5A 121.5(2) . . ?
N3A C4A C3A 112.6(2) . . ?
C5A C4A C3A 125.9(2) . . ?
C4A C5A C6A 118.5(2) . . ?
C4A C5A H5A 120.1(4) . . ?
C6A C5A H5A 121.4(4) . . ?
C5A C6A C7A 120.2(3) . . ?
C5A C6A H6A 120.3(4) . . ?
C7A C6A H6A 119.5(5) . . ?
C8A C7A C6A 118.0(3) . . ?
C8A C7A H7A 121.0(4) . . ?
C6A C7A H7A 121.0(5) . . ?
N3A C8A C7A 121.4(2) . . ?
N3A C8A C9A 113.4(2) . . ?
C7A C8A C9A 125.2(2) . . ?
N4A C9A C10A 110.7(2) . . ?
N4A C9A C8A 116.7(2) . . ?
C10A C9A C8A 132.6(3) . . ?
C11A C10A C9A 104.2(3) . . ?
C11A C10A H10A 127.1(4) . . ?
C9A C10A H10A 128.6(4) . . ?
N5A C11A C10A 107.8(2) . . ?
N5A C11A H11A 119.7(5) . . ?
C10A C11A H11A 132.5(5) . . ?
N6A C12A C13A 107.5(2) . . ?
N6A C12A H12A 122.6(4) . . ?
C13A C12A H12A 129.9(4) . . ?
C12A C13A C14A 104.7(2) . . ?
C12A C13A H13A 126.0(4) . . ?
C14A C13A H13A 129.3(4) . . ?
N7A C14A C13A 110.8(2) . . ?
N7A C14A C15A 117.3(2) . . ?
C13A C14A C15A 131.9(2) . . ?
N8A C15A C16A 121.9(2) . . ?
N8A C15A C14A 112.9(2) . . ?
C16A C15A C14A 125.2(2) . . ?
C17A C16A C15A 117.9(2) . . ?
C17A C16A H16A 122.1(4) . . ?
C15A C16A H16A 120.0(4) . . ?
C18A C17A C16A 120.4(2) . . ?
C18A C17A H17A 119.3(4) . . ?
C16A C17A H17A 120.4(4) . . ?
C17A C18A C19A 118.2(2) . . ?
C17A C18A H18A 121.3(4) . . ?
C19A C18A H18A 120.5(4) . . ?
N8A C19A C18A 121.6(2) . . ?
N8A C19A C20A 113.1(2) . . ?
C18A C19A C20A 125.3(2) . . ?
N9A C20A C21A 110.9(2) . . ?
N9A C20A C19A 116.7(2) . . ?
C21A C20A C19A 132.3(2) . . ?
C22A C21A C20A 104.4(2) . . ?
C22A C21A H21A 128.3(4) . . ?
C20A C21A H21A 127.3(4) . . ?
N10A C22A C21A 107.4(2) . . ?
N10A C22A H22A 121.3(4) . . ?
C21A C22A H22A 131.3(4) . . ?
N8B Fe1B N3B 172.97(12) . . ?
N8B Fe1B N4B 94.35(10) . . ?
N3B Fe1B N4B 79.17(10) . . ?
N8B Fe1B N7B 79.03(9) . . ?
N3B Fe1B N7B 98.58(11) . . ?
N4B Fe1B N7B 94.00(10) . . ?
N8B Fe1B N2B 107.66(10) . . ?
N3B Fe1B N2B 78.78(9) . . ?
N4B Fe1B N2B 157.95(12) . . ?
N7B Fe1B N2B 88.91(9) . . ?
N8B Fe1B N9B 78.57(9) . . ?
N3B Fe1B N9B 104.02(10) . . ?
N4B Fe1B N9B 90.69(10) . . ?
N7B Fe1B N9B 157.39(11) . . ?
N2B Fe1B N9B 94.98(10) . . ?
N2B N1B C1B 111.3(2) . . ?
N2B N1B H1NB 120.2(3) . . ?
C1B N1B H1NB 127.9(4) . . ?
N1B N2B C3B 106.44(18) . . ?
N1B N2B Fe1B 137.63(15) . . ?
C3B N2B Fe1B 115.77(16) . . ?
C8B N3B C4B 120.5(2) . . ?
C8B N3B Fe1B 119.36(16) . . ?
C4B N3B Fe1B 120.01(16) . . ?
N5B N4B C9B 106.42(19) . . ?
N5B N4B Fe1B 137.54(17) . . ?
C9B N4B Fe1B 116.04(15) . . ?
N4B N5B C11B 111.2(2) . . ?
N4B N5B H5NB 124.6(4) . . ?
C11B N5B H5NB 124.2(4) . . ?
N7B N6B C12B 110.7(2) . . ?
N7B N6B H6NB 122.4(4) . . ?
C12B N6B H6NB 126.6(4) . . ?
N6B N7B C14B 106.27(18) . . ?
N6B N7B Fe1B 137.56(14) . . ?
C14B N7B Fe1B 114.99(16) . . ?
C19B N8B C15B 120.17(19) . . ?
C19B N8B Fe1B 119.79(15) . . ?
C15B N8B Fe1B 119.50(17) . . ?
N10B N9B C20B 106.27(19) . . ?
N10B N9B Fe1B 138.53(16) . . ?
C20B N9B Fe1B 115.14(15) . . ?
N9B N10B C22B 111.14(19) . . ?
N9B N10B H10N 122.3(4) . . ?
C22B N10B H10N 126.3(4) . . ?
N1B C1B C2B 107.7(2) . . ?
N1B C1B H1B 120.4(4) . . ?
C2B C1B H1B 131.9(4) . . ?
C3B C2B C1B 104.1(2) . . ?
C3B C2B H2B 129.1(4) . . ?
C1B C2B H2B 126.8(4) . . ?
N2B C3B C2B 110.5(2) . . ?
N2B C3B C4B 114.4(2) . . ?
C2B C3B C4B 134.9(2) . . ?
N3B C4B C5B 121.4(2) . . ?
N3B C4B C3B 111.0(2) . . ?
C5B C4B C3B 127.5(2) . . ?
C4B C5B C6B 118.1(2) . . ?
C4B C5B H5B 119.8(4) . . ?
C6B C5B H5B 122.1(4) . . ?
C7B C6B C5B 120.3(2) . . ?
C7B C6B H6B 118.7(4) . . ?
C5B C6B H6B 121.0(4) . . ?
C8B C7B C6B 118.1(3) . . ?
C8B C7B H7B 120.4(4) . . ?
C6B C7B H7B 121.5(4) . . ?
N3B C8B C7B 121.5(2) . . ?
N3B C8B C9B 111.1(2) . . ?
C7B C8B C9B 127.3(2) . . ?
N4B C9B C10B 110.3(2) . . ?
N4B C9B C8B 114.2(2) . . ?
C10B C9B C8B 135.5(3) . . ?
C11B C10B C9B 104.6(2) . . ?
C11B C10B H10B 127.6(4) . . ?
C9B C10B H10B 127.7(5) . . ?
N5B C11B C10B 107.5(2) . . ?
N5B C11B H11B 119.5(5) . . ?
C10B C11B H11B 133.0(5) . . ?
N6B C12B C13B 108.1(2) . . ?
N6B C12B H12B 122.3(4) . . ?
C13B C12B H12B 129.5(4) . . ?
C12B C13B C14B 104.5(2) . . ?
C12B C13B H13B 126.6(4) . . ?
C14B C13B H13B 128.9(4) . . ?
N7B C14B C13B 110.4(2) . . ?
N7B C14B C15B 114.9(2) . . ?
C13B C14B C15B 134.6(2) . . ?
N8B C15B C16B 121.7(2) . . ?
N8B C15B C14B 110.7(2) . . ?
C16B C15B C14B 127.6(2) . . ?
C17B C16B C15B 118.2(2) . . ?
C17B C16B H16B 121.9(4) . . ?
C15B C16B H16B 119.9(4) . . ?
C16B C17B C18B 120.0(2) . . ?
C16B C17B H17B 120.8(4) . . ?
C18B C17B H17B 119.2(4) . . ?
C17B C18B C19B 119.0(2) . . ?
C17B C18B H18B 121.4(4) . . ?
C19B C18B H18B 119.7(4) . . ?
N8B C19B C18B 121.0(2) . . ?
N8B C19B C20B 110.9(2) . . ?
C18B C19B C20B 128.1(2) . . ?
N9B C20B C21B 110.6(2) . . ?
N9B C20B C19B 114.7(2) . . ?
C21B C20B C19B 134.6(2) . . ?
C22B C21B C20B 104.3(3) . . ?
C22B C21B H21B 127.7(4) . . ?
C20B C21B H21B 128.0(4) . . ?
N10B C22B C21B 107.7(2) . . ?
N10B C22B H22B 120.2(4) . . ?
C21B C22B H22B 132.0(5) . . ?
C23A O1A H1OB 115.4(4) . . ?
O3A N11A C27A 120.1(2) . . ?
O3A N11A C28A 119.7(2) . . ?
C27A N11A C28A 120.2(2) . . ?
O2A C23A O1A 126.0(3) . . ?
O2A C23A C24A 119.7(3) . . ?
O1A C23A C24A 114.3(3) . . ?
C26A C24A C25A 118.1(2) . . ?
C26A C24A C23A 120.5(2) . . ?
C25A C24A C23A 121.2(2) . . ?
C28A C25A C24A 120.0(2) . . ?
C28A C25A H25A 119.8(4) . . ?
C24A C25A H25A 120.1(4) . . ?
C27A C26A C24A 120.3(3) . . ?
C27A C26A H26A 119.9(4) . . ?
C24A C26A H26A 119.7(4) . . ?
N11A C27A C26A 120.7(2) . . ?
N11A C27A H27A 114.9(4) . . ?
C26A C27A H27A 124.5(4) . . ?
N11A C28A C25A 120.5(2) . . ?
N11A C28A H28A 114.4(4) . . ?
C25A C28A H28A 125.1(4) . . ?
C29A O5A H1OA 114.7(4) . . ?
O6A N12A C34A 119.6(2) . . ?
O6A N12A C33A 120.2(2) . . ?
C34A N12A C33A 120.1(2) . . ?
O4A C29A O5A 127.1(3) . . ?
O4A C29A C30A 120.0(2) . . ?
O5A C29A C30A 113.0(3) . . ?
C32A C30A C31A 118.2(2) . . ?
C32A C30A C29A 120.6(2) . . ?
C31A C30A C29A 121.1(2) . . ?
C34A C31A C30A 120.0(2) . . ?
C34A C31A H31A 119.1(4) . . ?
C30A C31A H31A 121.0(4) . . ?
C33A C32A C30A 120.5(2) . . ?
C33A C32A H30A 119.5(4) . . ?
C30A C32A H30A 120.0(4) . . ?
N12A C33A C32A 120.3(2) . . ?
N12A C33A H33A 115.5(4) . . ?
C32A C33A H33A 124.2(4) . . ?
N12A C34A C31A 120.8(2) . . ?
N12A C34A H34A 115.3(4) . . ?
C31A C34A H34A 123.9(4) . . ?
O9A N13A C40A 120.2(2) . . ?
O9A N13A C39A 119.1(2) . . ?
C40A N13A C39A 120.7(2) . . ?
O8A C35A O7A 124.9(3) . . ?
O8A C35A C36A 117.0(2) . . ?
O7A C35A C36A 118.0(3) . . ?
C37A C36A C38A 117.9(2) . . ?
C37A C36A C35A 121.1(2) . . ?
C38A C36A C35A 121.0(2) . . ?
C40A C37A C36A 120.4(3) . . ?
C40A C37A H37A 118.6(4) . . ?
C36A C37A H37A 121.0(4) . . ?
C39A C38A C36A 120.0(2) . . ?
C39A C38A H38A 117.9(4) . . ?
C36A C38A H38A 122.1(4) . . ?
N13A C39A C38A 120.5(3) . . ?
N13A C39A H39A 114.4(4) . . ?
C38A C39A H39A 125.0(4) . . ?
N13A C40A C37A 120.4(2) . . ?
N13A C40A H40A 116.8(4) . . ?
C37A C40A H40A 122.7(4) . . ?
C23B O1B H1OA 115.1(4) . . ?
O3B N11B C27B 119.1(2) . . ?
O3B N11B C28B 120.0(3) . . ?
C27B N11B C28B 120.9(2) . . ?
O2B C23B O1B 126.1(3) . . ?
O2B C23B C24B 119.0(3) . . ?
O1B C23B C24B 114.8(3) . . ?
C26B C24B C25B 118.3(2) . . ?
C26B C24B C23B 119.9(2) . . ?
C25B C24B C23B 121.6(2) . . ?
C28B C25B C24B 120.5(2) . . ?
C28B C25B H25B 119.9(4) . . ?
C24B C25B H25B 119.6(4) . . ?
C27B C26B C24B 119.9(3) . . ?
C27B C26B H26B 120.0(4) . . ?
C24B C26B H26B 120.1(4) . . ?
N11B C27B C26B 120.5(2) . . ?
N11B C27B H27B 114.8(4) . . ?
C26B C27B H27B 124.7(4) . . ?
N11B C28B C25B 119.7(3) . . ?
N11B C28B H28B 115.3(4) . . ?
C25B C28B H28B 125.0(4) . . ?
C29B O5B H1OB 114.1(4) . . ?
O6B N12B C34B 119.7(2) . . ?
O6B N12B C33B 120.4(2) . . ?
C34B N12B C33B 119.9(2) . . ?
O4B C29B O5B 126.8(3) . . ?
O4B C29B C30B 119.7(3) . . ?
O5B C29B C30B 113.6(2) . . ?
C31B C30B C32B 118.5(2) . . ?
C31B C30B C29B 120.9(2) . . ?
C32B C30B C29B 120.6(2) . . ?
C34B C31B C30B 119.7(2) . . ?
C34B C31B H31B 119.4(4) . . ?
C30B C31B H31B 120.9(4) . . ?
C33B C32B C30B 120.2(2) . . ?
C33B C32B H32B 118.3(4) . . ?
C30B C32B H32B 121.4(4) . . ?
N12B C33B C32B 120.5(2) . . ?
N12B C33B H33B 115.1(4) . . ?
C32B C33B H33B 124.4(4) . . ?
N12B C34B C31B 121.2(2) . . ?
N12B C34B H34B 115.8(4) . . ?
C31B C34B H34B 123.0(4) . . ?
O9B N13B C40B 120.3(2) . . ?
O9B N13B C39B 119.1(2) . . ?
C40B N13B C39B 120.6(2) . . ?
O7B C35B O8B 124.3(3) . . ?
O7B C35B C36B 118.3(3) . . ?
O8B C35B C36B 117.4(2) . . ?
C38B C36B C37B 117.9(2) . . ?
C38B C36B C35B 121.3(2) . . ?
C37B C36B C35B 120.8(2) . . ?
C40B C37B C36B 120.3(2) . . ?
C40B C37B H37B 119.0(4) . . ?
C36B C37B H37B 120.7(4) . . ?
C39B C38B C36B 120.6(2) . . ?
C39B C38B H38B 117.7(4) . . ?
C36B C38B H38B 121.7(4) . . ?
N13B C39B C38B 120.3(2) . . ?
N13B C39B H39B 113.8(4) . . ?
C38B C39B H39B 125.9(4) . . ?
N13B C40B C37B 120.3(2) . . ?
N13B C40B H40B 115.5(4) . . ?
C37B C40B H40B 124.2(4) . . ?
H1C O1WA H1D 107.5(6) . . ?
H1E O1WB H1F 108.6(6) . . ?
H2C O2WA H2D 105.4(7) . . ?
H2E O2WB H2F 104.9(7) . . ?
H3C O3WA H3D 109.9(6) . . ?
H3E O3WB H3F 111.7(6) . . ?
H4C O4WA H4D 106.2(7) . . ?
H4E O4WB H4F 106.0(7) . . ?
H5C O5WA H5D 105.0(7) . . ?
H5E O5WB H5F 106.3(6) . . ?

loop_
_geom_bond_atom_site_label_1
_geom_bond_atom_site_label_2
_geom_bond_distance
_geom_bond_site_symmetry_2
_geom_bond_publ_flag
Fe1A N8A 2.106(2) . ?
Fe1A N3A 2.128(2) . ?
Fe1A N2A 2.145(2) . ?
Fe1A N4A 2.175(2) . ?
Fe1A N9A 2.180(3) . ?
Fe1A N7A 2.184(2) . ?
N1A N2A 1.338(3) . ?
N1A C1A 1.350(3) . ?
N1A H1NA 1.041(7) . ?
N2A C3A 1.342(3) . ?
N3A C8A 1.337(3) . ?
N3A C4A 1.350(3) . ?
N4A C9A 1.337(3) . ?
N4A N5A 1.340(3) . ?
N5A C11A 1.345(4) . ?
N5A H5NA 1.007(8) . ?
N6A N7A 1.337(3) . ?
N6A C12A 1.352(3) . ?
N6A H6NA 1.028(6) . ?
N7A C14A 1.342(3) . ?
N8A C15A 1.337(3) . ?
N8A C19A 1.338(3) . ?
N9A N10A 1.340(3) . ?
N9A C20A 1.346(3) . ?
N10A C22A 1.345(4) . ?
N10A H10M 1.062(6) . ?
C1A C2A 1.388(4) . ?
C1A H1A 1.067(7) . ?
C2A C3A 1.402(3) . ?
C2A H2A 1.059(7) . ?
C3A C4A 1.465(4) . ?
C4A C5A 1.384(4) . ?
C5A C6A 1.385(4) . ?
C5A H5A 1.089(6) . ?
C6A C7A 1.398(4) . ?
C6A H6A 1.073(7) . ?
C7A C8A 1.395(4) . ?
C7A H7A 1.079(7) . ?
C8A C9A 1.458(4) . ?
C9A C10A 1.401(4) . ?
C10A C11A 1.382(4) . ?
C10A H10A 1.072(7) . ?
C11A H11A 1.063(7) . ?
C12A C13A 1.376(4) . ?
C12A H12A 1.073(7) . ?
C13A C14A 1.395(4) . ?
C13A H13A 1.085(6) . ?
C14A C15A 1.460(4) . ?
C15A C16A 1.394(3) . ?
C16A C17A 1.386(4) . ?
C16A H16A 1.084(6) . ?
C17A C18A 1.383(4) . ?
C17A H17A 1.087(6) . ?
C18A C19A 1.394(3) . ?
C18A H18A 1.076(7) . ?
C19A C20A 1.463(3) . ?
C20A C21A 1.399(4) . ?
C21A C22A 1.386(4) . ?
C21A H21A 1.075(7) . ?
C22A H22A 1.066(7) . ?
Fe1B N8B 1.933(2) . ?
Fe1B N3B 1.938(2) . ?
Fe1B N4B 1.977(2) . ?
Fe1B N7B 1.992(2) . ?
Fe1B N2B 1.996(2) . ?
Fe1B N9B 2.001(3) . ?
N1B N2B 1.331(3) . ?
N1B C1B 1.351(3) . ?
N1B H1NB 1.034(7) . ?
N2B C3B 1.353(3) . ?
N3B C8B 1.341(3) . ?
N3B C4B 1.350(3) . ?
N4B N5B 1.341(3) . ?
N4B C9B 1.344(3) . ?
N5B C11B 1.355(4) . ?
N5B H5NB 1.015(8) . ?
N6B N7B 1.341(3) . ?
N6B C12B 1.345(3) . ?
N6B H6NB 1.043(6) . ?
N7B C14B 1.344(3) . ?
N8B C19B 1.344(3) . ?
N8B C15B 1.346(3) . ?
N9B N10B 1.332(3) . ?
N9B C20B 1.348(3) . ?
N10B C22B 1.357(4) . ?
N10B H10N 1.054(6) . ?
C1B C2B 1.399(4) . ?
C1B H1B 1.068(7) . ?
C2B C3B 1.398(3) . ?
C2B H2B 1.075(6) . ?
C3B C4B 1.454(4) . ?
C4B C5B 1.383(4) . ?
C5B C6B 1.397(4) . ?
C5B H5B 1.076(7) . ?
C6B C7B 1.392(4) . ?
C6B H6B 1.075(7) . ?
C7B C8B 1.388(4) . ?
C7B H7B 1.085(7) . ?
C8B C9B 1.459(3) . ?
C9B C10B 1.407(4) . ?
C10B C11B 1.387(4) . ?
C10B H10B 1.078(7) . ?
C11B H11B 1.067(6) . ?
C12B C13B 1.381(4) . ?
C12B H12B 1.055(7) . ?
C13B C14B 1.395(3) . ?
C13B H13B 1.074(6) . ?
C14B C15B 1.446(4) . ?
C15B C16B 1.395(3) . ?
C16B C17B 1.385(4) . ?
C16B H16B 1.079(6) . ?
C17B C18B 1.386(4) . ?
C17B H17B 1.070(6) . ?
C18B C19B 1.393(3) . ?
C18B H18B 1.084(7) . ?
C19B C20B 1.447(3) . ?
C20B C21B 1.402(4) . ?
C21B C22B 1.384(4) . ?
C21B H21B 1.046(8) . ?
C22B H22B 1.067(7) . ?
O1A C23A 1.279(4) . ?
O1A H1OB 1.216(7) . ?
O2A C23A 1.234(4) . ?
O3A N11A 1.296(4) . ?
N11A C27A 1.354(4) . ?
N11A C28A 1.355(3) . ?
C23A C24A 1.487(3) . ?
C24A C26A 1.385(4) . ?
C24A C25A 1.395(4) . ?
C25A C28A 1.378(4) . ?
C25A H25A 1.081(6) . ?
C26A C27A 1.373(4) . ?
C26A H26A 1.077(7) . ?
C27A H27A 1.085(6) . ?
C28A H28A 1.083(7) . ?
O4A C29A 1.239(4) . ?
O5A C29A 1.274(4) . ?
O5A H1OA 1.199(7) . ?
O6A N12A 1.299(4) . ?
N12A C34A 1.357(3) . ?
N12A C33A 1.358(3) . ?
C29A C30A 1.500(3) . ?
C30A C32A 1.388(4) . ?
C30A C31A 1.389(3) . ?
C31A C34A 1.376(4) . ?
C31A H31A 1.080(6) . ?
C32A C33A 1.375(4) . ?
C32A H30A 1.087(6) . ?
C33A H33A 1.078(6) . ?
C34A H34A 1.086(6) . ?
O7A C35A 1.249(4) . ?
O8A C35A 1.246(4) . ?
O9A N13A 1.321(4) . ?
N13A C40A 1.349(3) . ?
N13A C39A 1.350(3) . ?
C35A C36A 1.512(4) . ?
C36A C37A 1.391(4) . ?
C36A C38A 1.394(4) . ?
C37A C40A 1.376(4) . ?
C37A H37A 1.065(8) . ?
C38A C39A 1.381(4) . ?
C38A H38A 1.084(6) . ?
C39A H39A 1.085(7) . ?
C40A H40A 1.077(6) . ?
O1B C23B 1.280(4) . ?
O1B H1OA 1.221(7) . ?
O2B C23B 1.239(4) . ?
O3B N11B 1.302(4) . ?
N11B C27B 1.353(4) . ?
N11B C28B 1.358(3) . ?
C23B C24B 1.482(4) . ?
C24B C26B 1.389(4) . ?
C24B C25B 1.391(4) . ?
C25B C28B 1.381(4) . ?
C25B H25B 1.084(6) . ?
C26B C27B 1.382(4) . ?
C26B H26B 1.069(7) . ?
C27B H27B 1.086(7) . ?
C28B H28B 1.068(8) . ?
O4B C29B 1.237(4) . ?
O5B C29B 1.269(4) . ?
O5B H1OB 1.213(7) . ?
O6B N12B 1.304(4) . ?
N12B C34B 1.352(3) . ?
N12B C33B 1.358(3) . ?
C29B C30B 1.500(3) . ?
C30B C31B 1.384(4) . ?
C30B C32B 1.390(4) . ?
C31B C34B 1.380(4) . ?
C31B H31B 1.089(6) . ?
C32B C33B 1.376(4) . ?
C32B H32B 1.090(6) . ?
C33B H33B 1.086(6) . ?
C34B H34B 1.077(6) . ?
O7B C35B 1.256(4) . ?
O8B C35B 1.257(4) . ?
O9B N13B 1.320(4) . ?
N13B C40B 1.353(3) . ?
N13B C39B 1.358(3) . ?
C35B C36B 1.504(3) . ?
C36B C38B 1.388(4) . ?
C36B C37B 1.393(4) . ?
C37B C40B 1.379(4) . ?
C37B H37B 1.078(6) . ?
C38B C39B 1.373(4) . ?
C38B H38B 1.085(6) . ?
C39B H39B 1.077(7) . ?
C40B H40B 1.071(6) . ?
O1WA H1C 0.968(11) . ?
O1WA H1D 0.969(10) . ?
O1WB H1E 0.980(11) . ?
O1WB H1F 0.976(10) . ?
O2WA H2C 0.969(12) . ?
O2WA H2D 0.963(9) . ?
O2WB H2E 0.956(10) . ?
O2WB H2F 0.960(13) . ?
O3WA H3C 0.948(10) . ?
O3WA H3D 0.962(9) . ?
O3WB H3E 0.939(10) . ?
O3WB H3F 0.961(9) . ?
O4WA H4C 0.974(12) . ?
O4WA H4D 0.976(9) . ?
O4WB H4E 0.959(10) . ?
O4WB H4F 0.963(12) . ?
O5WA H5C 0.961(10) . ?
O5WA H5D 0.954(10) . ?
O5WB H5E 0.967(9) . ?
O5WB H5F 0.952(9) . ?
